data_4346389
loop_
_publ_author_name
'Adams, Jeramie J.'
'Arulsamy, Navamoney'
'Sullivan, B. Patrick'
'Roddick, Dean M.'
'Neuberger, Amelia'
'Schmehl, Russell H.'

_publ_section_title
;
 Homoleptic Tris-Diphosphine Re(I) and Re(II) Complexes and Re(II)
 Photophysics and Photochemistry.
;
_journal_issue 23
_journal_name_full 'Inorganic chemistry'
_journal_page_first 11136
_journal_page_last 11149
_journal_paper_doi 10.1021/acs.inorgchem.5b01395
_journal_volume 54
_journal_year 2015
_chemical_formula_moiety 'C45 H54 P6 Re, C24 B F20'
_chemical_formula_sum 'C69 H54 B F20 P6 Re'
_chemical_formula_weight 1645.95
_space_group_IT_number 14
_space_group_name_Hall '-P 2yn'
_space_group_name_H-M_alt 'P 1 21/n 1'
_symmetry_cell_setting monoclinic
_symmetry_space_group_name_Hall '-P 2yn'
_symmetry_space_group_name_H-M 'P 1 21/n 1'
_atom_sites_solution_hydrogens geom
_atom_sites_solution_primary direct
_atom_sites_solution_secondary difmap
_audit_creation_method SHELXL-97
_cell_angle_alpha 90.00
_cell_angle_beta 106.266(2)
_cell_angle_gamma 90.00
_cell_formula_units_Z 4
_cell_length_a 11.0920(3)
_cell_length_b 33.3161(10)
_cell_length_c 18.1664(5)
_cell_measurement_reflns_used 9380
_cell_measurement_temperature 150(2)
_cell_measurement_theta_max 29.30
_cell_measurement_theta_min 2.27
_cell_volume 6444.5(3)
_computing_cell_refinement 'Bruker APEX2'
_computing_data_collection 'Bruker APEX2'
_computing_data_reduction 'Bruker SAINT'
_computing_molecular_graphics 'Bruker SHELXTL'
_computing_publication_material 'Bruker SHELXTL'
_computing_structure_refinement 'SHELXL-97 (Sheldrick, 2008)'
_computing_structure_solution 'SHELXS-97 (Sheldrick, 2008)'
_diffrn_ambient_temperature 150(2)
_diffrn_measured_fraction_theta_full 0.994
_diffrn_measured_fraction_theta_max 0.994
_diffrn_measurement_device_type 'CCD area detector'
_diffrn_measurement_method 'phi and omega scans'
_diffrn_radiation_monochromator graphite
_diffrn_radiation_source 'fine-focus sealed tube'
_diffrn_radiation_type MoK\a
_diffrn_radiation_wavelength 0.71073
_diffrn_reflns_av_R_equivalents 0.0317
_diffrn_reflns_av_sigmaI/netI 0.0391
_diffrn_reflns_limit_h_max 14
_diffrn_reflns_limit_h_min -14
_diffrn_reflns_limit_k_max 45
_diffrn_reflns_limit_k_min -33
_diffrn_reflns_limit_l_max 23
_diffrn_reflns_limit_l_min -24
_diffrn_reflns_number 47138
_diffrn_reflns_theta_full 28.70
_diffrn_reflns_theta_max 28.70
_diffrn_reflns_theta_min 1.94
_exptl_absorpt_coefficient_mu 2.137
_exptl_absorpt_correction_T_max 0.7385
_exptl_absorpt_correction_T_min 0.5941
_exptl_absorpt_correction_type numerical
_exptl_absorpt_process_details 'SADABS (Bruker AXS Inc., 2008)'
_exptl_crystal_colour yellow
_exptl_crystal_density_diffrn 1.696
_exptl_crystal_density_method 'not measured'
_exptl_crystal_description rectangular_prism
_exptl_crystal_F_000 3272
_exptl_crystal_size_max 0.27
_exptl_crystal_size_mid 0.21
_exptl_crystal_size_min 0.15
_refine_diff_density_max 1.669
_refine_diff_density_min -0.809
_refine_diff_density_rms 0.095
_refine_ls_extinction_method none
_refine_ls_goodness_of_fit_ref 1.026
_refine_ls_hydrogen_treatment constr
_refine_ls_matrix_type full
_refine_ls_number_parameters 874
_refine_ls_number_reflns 16537
_refine_ls_number_restraints 0
_refine_ls_restrained_S_all 1.026
_refine_ls_R_factor_all 0.0403
_refine_ls_R_factor_gt 0.0310
_refine_ls_shift/su_max 0.003
_refine_ls_shift/su_mean 0.000
_refine_ls_structure_factor_coef Fsqd
_refine_ls_weighting_details 'calc w=1/[\s^2^(Fo^2^)+(0.0324P)^2^+5.9140P] where P=(Fo^2^+2Fc^2^)/3'
_refine_ls_weighting_scheme calc
_refine_ls_wR_factor_gt 0.0698
_refine_ls_wR_factor_ref 0.0731
_reflns_number_gt 14018
_reflns_number_total 16537
_reflns_threshold_expression >2sigma(I)
_cod_data_source_file ic5b01395_si_002.cif
_cod_data_source_block 4
_cod_depositor_comments
;
The following automatic conversions were performed:

data item '_symmetry_cell_setting' value 'Monoclinic' was changed to
'monoclinic' in accordance with the
/home/saulius/struct/COD-crude-data/automatic-downloads/DataCite-retrospective/ACS/depositions/lib/dictionaries/cif_core.dic
dictionary named 'cif_core.dic' version 2.4.2 last updated on
2011-04-26.

Automatic conversion script
Id: cif_fix_values 6909 2019-04-08 15:41:33Z antanas 
;
_cod_original_sg_symbol_H-M P2(1)/n
_cod_database_code 4346389

loop_
_symmetry_equiv_pos_as_xyz
'x, y, z'
'-x+1/2, y+1/2, -z+1/2'
'-x, -y, -z'
'x-1/2, -y-1/2, z-1/2'

loop_
_atom_site_label
_atom_site_type_symbol
_atom_site_fract_x
_atom_site_fract_y
_atom_site_fract_z
_atom_site_U_iso_or_equiv
_atom_site_adp_type
_atom_site_occupancy
_atom_site_symmetry_multiplicity
_atom_site_calc_flag
_atom_site_refinement_flags
Re1 Re 0.974743(9) 0.380293(3) 0.808744(6) 0.01339(3) Uani 1 1 d .
P1 P 1.01952(7) 0.43497(2) 0.89672(4) 0.01751(14) Uani 1 1 d .
P2 P 0.78560(6) 0.40799(2) 0.82800(4) 0.01624(13) Uani 1 1 d .
P3 P 0.96319(7) 0.42382(2) 0.70392(4) 0.01707(14) Uani 1 1 d .
P4 P 0.88956(6) 0.34653(2) 0.68869(4) 0.01557(13) Uani 1 1 d .
P5 P 1.18929(6) 0.36210(2) 0.83179(4) 0.01863(14) Uani 1 1 d .
P6 P 1.02788(6) 0.32050(2) 0.88996(4) 0.01623(14) Uani 1 1 d .
C1 C 1.0573(3) 0.43302(9) 1.00110(16) 0.0245(6) Uani 1 1 d .
H1A H 1.1428 0.4431 1.0235 0.037 Uiso 1 1 calc R
H1B H 1.0517 0.4052 1.0175 0.037 Uiso 1 1 calc R
H1C H 0.9977 0.4497 1.0184 0.037 Uiso 1 1 calc R
C2 C 1.1221(3) 0.47679(9) 0.88748(18) 0.0272(6) Uani 1 1 d .
H2A H 1.2028 0.4743 0.9268 0.041 Uiso 1 1 calc R
H2B H 1.0823 0.5023 0.8942 0.041 Uiso 1 1 calc R
H2C H 1.1358 0.4761 0.8365 0.041 Uiso 1 1 calc R
C3 C 0.8591(3) 0.45570(8) 0.86929(16) 0.0201(6) Uani 1 1 d .
H3A H 0.8476 0.4775 0.8309 0.024 Uiso 1 1 calc R
H3B H 0.8314 0.4647 0.9139 0.024 Uiso 1 1 calc R
C4 C 0.7145(2) 0.38813(8) 0.90141(15) 0.0177(5) Uani 1 1 d .
C5 C 0.6581(3) 0.35045(9) 0.88921(16) 0.0224(6) Uani 1 1 d .
H5A H 0.6515 0.3368 0.8424 0.027 Uiso 1 1 calc R
C6 C 0.6112(3) 0.33262(10) 0.94464(18) 0.0262(6) Uani 1 1 d .
H6A H 0.5727 0.3069 0.9354 0.031 Uiso 1 1 calc R
C7 C 0.6204(3) 0.35211(10) 1.01326(17) 0.0275(7) Uani 1 1 d .
H7A H 0.5903 0.3396 1.0517 0.033 Uiso 1 1 calc R
C8 C 0.6737(3) 0.38986(10) 1.02528(17) 0.0295(7) Uani 1 1 d .
H8A H 0.6796 0.4035 1.0721 0.035 Uiso 1 1 calc R
C9 C 0.7189(3) 0.40805(10) 0.96977(17) 0.0246(6) Uani 1 1 d .
H9A H 0.7531 0.4343 0.9782 0.030 Uiso 1 1 calc R
C10 C 0.6415(3) 0.42257(9) 0.75403(16) 0.0199(6) Uani 1 1 d .
C11 C 0.5733(3) 0.39359(9) 0.70447(17) 0.0231(6) Uani 1 1 d .
H11A H 0.6019 0.3666 0.7095 0.028 Uiso 1 1 calc R
C12 C 0.4649(3) 0.40327(10) 0.64811(18) 0.0286(7) Uani 1 1 d .
H12A H 0.4196 0.3830 0.6149 0.034 Uiso 1 1 calc R
C13 C 0.4225(3) 0.44231(11) 0.64019(18) 0.0309(7) Uani 1 1 d .
H13A H 0.3479 0.4489 0.6014 0.037 Uiso 1 1 calc R
C14 C 0.4877(3) 0.47175(11) 0.68828(19) 0.0349(8) Uani 1 1 d .
H14A H 0.4581 0.4987 0.6826 0.042 Uiso 1 1 calc R
C15 C 0.5972(3) 0.46209(10) 0.74539(18) 0.0278(7) Uani 1 1 d .
H15A H 0.6419 0.4825 0.7785 0.033 Uiso 1 1 calc R
C16 C 1.0996(3) 0.43168(9) 0.66800(17) 0.0243(6) Uani 1 1 d .
H16A H 1.1246 0.4600 0.6741 0.036 Uiso 1 1 calc R
H16B H 1.0781 0.4244 0.6136 0.036 Uiso 1 1 calc R
H16C H 1.1693 0.4149 0.6970 0.036 Uiso 1 1 calc R
C17 C 0.8966(3) 0.47422(9) 0.68865(17) 0.0248(6) Uani 1 1 d .
H17A H 0.9644 0.4941 0.7033 0.037 Uiso 1 1 calc R
H17B H 0.8386 0.4780 0.7200 0.037 Uiso 1 1 calc R
H17C H 0.8512 0.4777 0.6344 0.037 Uiso 1 1 calc R
C18 C 0.8567(3) 0.39262(8) 0.63012(15) 0.0183(5) Uani 1 1 d .
H18A H 0.8829 0.3906 0.5824 0.022 Uiso 1 1 calc R
H18B H 0.7679 0.4013 0.6183 0.022 Uiso 1 1 calc R
C19 C 0.9860(2) 0.31538(9) 0.64329(15) 0.0190(5) Uani 1 1 d .
C20 C 1.0486(3) 0.33032(10) 0.59238(17) 0.0258(6) Uani 1 1 d .
H20A H 1.0400 0.3578 0.5779 0.031 Uiso 1 1 calc R
C21 C 1.1238(3) 0.30513(10) 0.56277(18) 0.0311(7) Uani 1 1 d .
H21A H 1.1666 0.3156 0.5284 0.037 Uiso 1 1 calc R
C22 C 1.1364(3) 0.26520(11) 0.58296(19) 0.0336(8) Uani 1 1 d .
H22A H 1.1887 0.2482 0.5631 0.040 Uiso 1 1 calc R
C23 C 1.0727(3) 0.24979(10) 0.63232(19) 0.0327(7) Uani 1 1 d .
H23A H 1.0798 0.2221 0.6454 0.039 Uiso 1 1 calc R
C24 C 0.9988(3) 0.27462(9) 0.66258(17) 0.0252(6) Uani 1 1 d .
H24A H 0.9563 0.2639 0.6969 0.030 Uiso 1 1 calc R
C25 C 0.7441(2) 0.31747(8) 0.65962(15) 0.0183(5) Uani 1 1 d .
C26 C 0.7074(3) 0.29452(9) 0.71359(16) 0.0217(6) Uani 1 1 d .
H26A H 0.7592 0.2934 0.7650 0.026 Uiso 1 1 calc R
C27 C 0.5960(3) 0.27341(10) 0.69278(18) 0.0297(7) Uani 1 1 d .
H27A H 0.5714 0.2579 0.7300 0.036 Uiso 1 1 calc R
C28 C 0.5198(3) 0.27463(11) 0.6182(2) 0.0358(8) Uani 1 1 d .
H28A H 0.4429 0.2602 0.6043 0.043 Uiso 1 1 calc R
C29 C 0.5562(3) 0.29711(11) 0.56373(18) 0.0364(8) Uani 1 1 d .
H29A H 0.5046 0.2979 0.5123 0.044 Uiso 1 1 calc R
C30 C 0.6681(3) 0.31840(10) 0.58456(17) 0.0298(7) Uani 1 1 d .
H30A H 0.6929 0.3337 0.5472 0.036 Uiso 1 1 calc R
C31 C 1.2881(3) 0.35633(11) 0.76716(18) 0.0289(7) Uani 1 1 d .
H31A H 1.3318 0.3816 0.7646 0.043 Uiso 1 1 calc R
H31B H 1.2356 0.3492 0.7158 0.043 Uiso 1 1 calc R
H31C H 1.3499 0.3351 0.7864 0.043 Uiso 1 1 calc R
C32 C 1.3028(3) 0.38530(11) 0.9127(2) 0.0337(8) Uani 1 1 d .
H32A H 1.3636 0.4008 0.8942 0.050 Uiso 1 1 calc R
H32B H 1.3470 0.3644 0.9481 0.050 Uiso 1 1 calc R
H32C H 1.2591 0.4032 0.9396 0.050 Uiso 1 1 calc R
C33 C 1.1736(3) 0.31074(9) 0.86395(17) 0.0223(6) Uani 1 1 d .
H33A H 1.2440 0.3028 0.9085 0.027 Uiso 1 1 calc R
H33B H 1.1626 0.2908 0.8223 0.027 Uiso 1 1 calc R
C34 C 0.9493(3) 0.27091(8) 0.88119(15) 0.0200(6) Uani 1 1 d .
C35 C 0.9892(3) 0.23788(9) 0.84763(17) 0.0263(6) Uani 1 1 d .
H35A H 1.0617 0.2400 0.8298 0.032 Uiso 1 1 calc R
C36 C 0.9235(3) 0.20148(10) 0.83981(18) 0.0334(7) Uani 1 1 d .
H36A H 0.9519 0.1791 0.8170 0.040 Uiso 1 1 calc R
C37 C 0.8180(3) 0.19802(10) 0.86502(18) 0.0331(7) Uani 1 1 d .
H37A H 0.7730 0.1734 0.8590 0.040 Uiso 1 1 calc R
C38 C 0.7779(3) 0.23051(10) 0.89914(18) 0.0305(7) Uani 1 1 d .
H38A H 0.7053 0.2282 0.9168 0.037 Uiso 1 1 calc R
C39 C 0.8435(3) 0.26645(9) 0.90769(17) 0.0241(6) Uani 1 1 d .
H39A H 0.8158 0.2884 0.9320 0.029 Uiso 1 1 calc R
C40 C 1.0767(3) 0.32337(8) 0.99513(15) 0.0182(5) Uani 1 1 d .
C41 C 0.9920(3) 0.33940(9) 1.03143(16) 0.0228(6) Uani 1 1 d .
H41A H 0.9128 0.3490 1.0013 0.027 Uiso 1 1 calc R
C42 C 1.0214(3) 0.34160(10) 1.11051(17) 0.0292(7) Uani 1 1 d .
H42A H 0.9621 0.3522 1.1342 0.035 Uiso 1 1 calc R
C43 C 1.1365(3) 0.32842(10) 1.15508(18) 0.0340(7) Uani 1 1 d .
H43A H 1.1574 0.3304 1.2094 0.041 Uiso 1 1 calc R
C44 C 1.2216(3) 0.31227(11) 1.12012(19) 0.0351(8) Uani 1 1 d .
H44A H 1.3011 0.3031 1.1506 0.042 Uiso 1 1 calc R
C45 C 1.1916(3) 0.30939(10) 1.04092(17) 0.0270(6) Uani 1 1 d .
H45A H 1.2500 0.2978 1.0176 0.032 Uiso 1 1 calc R
B1 B 1.2814(3) 0.09498(9) 0.81377(17) 0.0166(6) Uani 1 1 d .
C46 C 1.4271(3) 0.08576(8) 0.81000(15) 0.0172(5) Uani 1 1 d .
C47 C 1.5267(3) 0.09286(8) 0.87454(16) 0.0202(6) Uani 1 1 d .
F47 F 1.50316(15) 0.10340(5) 0.94129(9) 0.0254(4) Uani 1 1 d .
C48 C 1.6524(3) 0.09068(9) 0.87729(17) 0.0241(6) Uani 1 1 d .
F48 F 1.74153(16) 0.09852(6) 0.94264(11) 0.0353(4) Uani 1 1 d .
C49 C 1.6843(3) 0.08038(9) 0.81164(19) 0.0269(7) Uani 1 1 d .
F49 F 1.80502(16) 0.07704(7) 0.81242(12) 0.0437(5) Uani 1 1 d .
C50 C 1.5902(3) 0.07305(9) 0.74570(17) 0.0241(6) Uani 1 1 d .
F50 F 1.61969(17) 0.06196(6) 0.68153(11) 0.0343(4) Uani 1 1 d .
C51 C 1.4656(3) 0.07622(8) 0.74555(16) 0.0194(5) Uani 1 1 d .
F51 F 1.38094(15) 0.06927(5) 0.67688(9) 0.0238(4) Uani 1 1 d .
C52 C 1.2466(2) 0.07150(8) 0.88495(15) 0.0171(5) Uani 1 1 d .
C53 C 1.3057(2) 0.03765(8) 0.92230(15) 0.0167(5) Uani 1 1 d .
F53 F 1.40885(14) 0.02246(5) 0.90691(9) 0.0230(3) Uani 1 1 d .
C54 C 1.2658(3) 0.01688(8) 0.97703(15) 0.0199(6) Uani 1 1 d .
F54 F 1.32687(16) -0.01640(5) 1.00960(9) 0.0264(4) Uani 1 1 d .
C55 C 1.1614(3) 0.02966(9) 0.99744(16) 0.0225(6) Uani 1 1 d .
F55 F 1.12333(16) 0.00985(6) 1.05108(10) 0.0332(4) Uani 1 1 d .
C56 C 1.0982(3) 0.06304(9) 0.96173(16) 0.0235(6) Uani 1 1 d .
F56 F 0.99659(16) 0.07623(6) 0.98038(11) 0.0353(5) Uani 1 1 d .
C57 C 1.1403(3) 0.08253(8) 0.90634(16) 0.0199(6) Uani 1 1 d .
F57 F 1.07171(16) 0.11436(5) 0.87209(10) 0.0265(4) Uani 1 1 d .
C58 C 1.1693(2) 0.07946(8) 0.73849(15) 0.0168(5) Uani 1 1 d .
C59 C 1.1674(3) 0.03977(8) 0.71490(16) 0.0198(6) Uani 1 1 d .
F59 F 1.26293(15) 0.01522(5) 0.75071(10) 0.0238(3) Uani 1 1 d .
C60 C 1.0731(3) 0.02251(9) 0.65705(17) 0.0256(6) Uani 1 1 d .
F60 F 1.07966(17) -0.01604(6) 0.63730(11) 0.0349(4) Uani 1 1 d .
C61 C 0.9700(3) 0.04557(10) 0.62113(18) 0.0291(7) Uani 1 1 d .
F61 F 0.87570(18) 0.02922(7) 0.56570(12) 0.0453(5) Uani 1 1 d .
C62 C 0.9646(3) 0.08447(10) 0.64260(18) 0.0269(6) Uani 1 1 d .
F62 F 0.86502(17) 0.10728(7) 0.60812(12) 0.0419(5) Uani 1 1 d .
C63 C 1.0628(3) 0.10087(9) 0.69998(16) 0.0215(6) Uani 1 1 d .
F63 F 1.04883(15) 0.13991(5) 0.71623(10) 0.0265(4) Uani 1 1 d .
C64 C 1.2902(2) 0.14450(8) 0.82223(15) 0.0175(5) Uani 1 1 d .
C65 C 1.3063(2) 0.16666(9) 0.76078(16) 0.0193(5) Uani 1 1 d .
F65 F 1.29094(16) 0.14842(5) 0.69227(9) 0.0257(4) Uani 1 1 d .
C66 C 1.3419(3) 0.20634(9) 0.76451(17) 0.0227(6) Uani 1 1 d .
F66 F 1.36022(17) 0.22491(5) 0.70301(11) 0.0329(4) Uani 1 1 d .
C67 C 1.3613(3) 0.22667(9) 0.83251(19) 0.0246(6) Uani 1 1 d .
F67 F 1.40046(17) 0.26508(5) 0.83821(12) 0.0353(4) Uani 1 1 d .
C68 C 1.3413(3) 0.20718(9) 0.89493(17) 0.0234(6) Uani 1 1 d .
F68 F 1.35455(18) 0.22715(5) 0.96084(11) 0.0338(4) Uani 1 1 d .
C69 C 1.3080(3) 0.16697(8) 0.88867(16) 0.0197(6) Uani 1 1 d .
F69 F 1.29624(16) 0.14978(5) 0.95373(9) 0.0254(4) Uani 1 1 d .

loop_
_atom_site_aniso_label
_atom_site_aniso_U_11
_atom_site_aniso_U_22
_atom_site_aniso_U_33
_atom_site_aniso_U_23
_atom_site_aniso_U_13
_atom_site_aniso_U_12
Re1 0.01378(5) 0.01458(5) 0.01129(5) 0.00055(4) 0.00267(4) 0.00035(4)
P1 0.0202(3) 0.0168(3) 0.0150(3) -0.0014(3) 0.0041(3) -0.0018(3)
P2 0.0170(3) 0.0173(3) 0.0141(3) 0.0010(3) 0.0038(3) 0.0029(3)
P3 0.0206(3) 0.0161(3) 0.0142(3) 0.0014(3) 0.0042(3) -0.0010(3)
P4 0.0162(3) 0.0174(3) 0.0130(3) -0.0006(3) 0.0040(3) -0.0014(3)
P5 0.0151(3) 0.0228(4) 0.0178(3) 0.0011(3) 0.0042(3) 0.0013(3)
P6 0.0169(3) 0.0174(3) 0.0145(3) 0.0016(3) 0.0045(3) 0.0031(3)
C1 0.0309(16) 0.0250(16) 0.0173(14) -0.0029(11) 0.0060(12) -0.0031(12)
C2 0.0276(15) 0.0250(16) 0.0296(16) -0.0011(13) 0.0090(13) -0.0076(13)
C3 0.0248(14) 0.0165(14) 0.0186(13) 0.0001(11) 0.0054(11) 0.0014(11)
C4 0.0143(12) 0.0232(15) 0.0151(12) 0.0035(10) 0.0031(10) 0.0045(10)
C5 0.0226(14) 0.0248(15) 0.0201(14) 0.0016(11) 0.0063(12) 0.0038(12)
C6 0.0243(15) 0.0266(16) 0.0279(16) 0.0053(13) 0.0076(13) 0.0007(12)
C7 0.0235(14) 0.0404(19) 0.0206(14) 0.0106(13) 0.0093(12) 0.0036(13)
C8 0.0294(16) 0.042(2) 0.0184(14) -0.0019(13) 0.0093(13) 0.0000(14)
C9 0.0239(14) 0.0290(16) 0.0222(14) -0.0022(12) 0.0083(12) 0.0003(12)
C10 0.0189(13) 0.0258(15) 0.0164(13) 0.0048(11) 0.0070(11) 0.0060(11)
C11 0.0207(13) 0.0272(15) 0.0213(14) 0.0046(12) 0.0056(12) 0.0051(12)
C12 0.0226(15) 0.0369(19) 0.0242(15) 0.0055(13) 0.0030(12) 0.0013(13)
C13 0.0223(15) 0.045(2) 0.0237(16) 0.0113(14) 0.0038(13) 0.0097(14)
C14 0.0358(17) 0.037(2) 0.0324(18) 0.0088(15) 0.0108(15) 0.0196(15)
C15 0.0261(15) 0.0274(17) 0.0285(16) 0.0011(13) 0.0052(13) 0.0091(13)
C16 0.0271(15) 0.0233(15) 0.0249(15) 0.0016(12) 0.0114(13) -0.0054(12)
C17 0.0332(16) 0.0190(15) 0.0213(14) 0.0037(11) 0.0064(13) 0.0026(12)
C18 0.0190(13) 0.0210(14) 0.0131(12) 0.0012(10) 0.0013(10) -0.0008(11)
C19 0.0160(12) 0.0242(15) 0.0160(13) -0.0042(11) 0.0033(10) -0.0025(11)
C20 0.0274(15) 0.0300(17) 0.0213(14) -0.0043(12) 0.0092(12) -0.0040(13)
C21 0.0292(16) 0.043(2) 0.0255(16) -0.0099(14) 0.0150(14) -0.0051(14)
C22 0.0274(16) 0.045(2) 0.0274(17) -0.0127(15) 0.0063(13) 0.0083(15)
C23 0.0312(17) 0.0302(18) 0.0340(18) -0.0034(14) 0.0045(14) 0.0092(14)
C24 0.0270(15) 0.0273(16) 0.0193(14) -0.0001(12) 0.0031(12) 0.0040(12)
C25 0.0172(13) 0.0207(14) 0.0163(13) -0.0031(10) 0.0036(11) -0.0016(11)
C26 0.0208(14) 0.0232(15) 0.0188(14) 0.0022(11) 0.0017(11) -0.0012(11)
C27 0.0260(15) 0.0331(18) 0.0295(17) 0.0071(13) 0.0070(13) -0.0092(13)
C28 0.0252(16) 0.046(2) 0.0328(18) 0.0001(15) 0.0033(14) -0.0180(15)
C29 0.0312(17) 0.054(2) 0.0191(15) -0.0008(15) 0.0000(13) -0.0174(16)
C30 0.0297(16) 0.0417(19) 0.0166(14) 0.0021(13) 0.0041(12) -0.0140(14)
C31 0.0194(14) 0.042(2) 0.0281(16) 0.0061(14) 0.0117(13) 0.0043(13)
C32 0.0176(14) 0.045(2) 0.0326(18) -0.0038(15) -0.0029(13) 0.0027(14)
C33 0.0220(14) 0.0244(15) 0.0211(14) 0.0044(11) 0.0070(12) 0.0066(11)
C34 0.0259(14) 0.0179(14) 0.0138(13) 0.0033(10) 0.0015(11) 0.0023(11)
C35 0.0359(17) 0.0235(16) 0.0196(14) 0.0012(12) 0.0079(13) 0.0036(13)
C36 0.054(2) 0.0201(16) 0.0231(16) -0.0016(12) 0.0060(15) 0.0029(15)
C37 0.047(2) 0.0235(17) 0.0236(16) 0.0009(13) 0.0014(15) -0.0105(14)
C38 0.0294(16) 0.0327(18) 0.0261(16) 0.0077(13) 0.0026(13) -0.0057(14)
C39 0.0283(15) 0.0209(15) 0.0226(14) 0.0035(11) 0.0064(12) 0.0009(12)
C40 0.0228(13) 0.0148(13) 0.0160(13) 0.0019(10) 0.0039(11) -0.0015(10)
C41 0.0252(14) 0.0234(15) 0.0191(14) 0.0025(11) 0.0049(12) 0.0028(12)
C42 0.0405(18) 0.0278(17) 0.0226(15) -0.0020(12) 0.0144(14) -0.0017(14)
C43 0.048(2) 0.0358(19) 0.0161(14) 0.0016(13) 0.0054(14) -0.0012(16)
C44 0.0357(18) 0.037(2) 0.0247(16) 0.0036(14) -0.0039(14) 0.0035(15)
C45 0.0258(15) 0.0308(17) 0.0226(15) 0.0015(12) 0.0038(12) 0.0055(13)
B1 0.0184(14) 0.0159(15) 0.0157(14) 0.0000(11) 0.0050(12) 0.0021(11)
C46 0.0196(13) 0.0142(13) 0.0184(13) 0.0019(10) 0.0067(11) 0.0012(10)
C47 0.0226(14) 0.0173(14) 0.0212(14) 0.0012(11) 0.0069(11) 0.0016(11)
F47 0.0231(8) 0.0331(10) 0.0187(8) -0.0046(7) 0.0033(7) 0.0011(7)
C48 0.0180(13) 0.0245(15) 0.0272(15) 0.0029(12) 0.0018(12) -0.0013(11)
F48 0.0200(9) 0.0461(12) 0.0342(11) -0.0007(9) -0.0017(8) -0.0029(8)
C49 0.0170(14) 0.0274(16) 0.0382(18) 0.0064(13) 0.0107(13) 0.0020(12)
F49 0.0180(9) 0.0639(15) 0.0522(13) 0.0028(11) 0.0150(9) 0.0021(9)
C50 0.0289(15) 0.0222(15) 0.0254(15) 0.0018(12) 0.0146(13) 0.0027(12)
F50 0.0345(10) 0.0441(12) 0.0316(10) -0.0016(8) 0.0211(9) 0.0037(9)
C51 0.0220(13) 0.0162(14) 0.0200(14) 0.0025(10) 0.0060(11) 0.0013(11)
F51 0.0260(9) 0.0291(9) 0.0166(8) -0.0028(7) 0.0065(7) 0.0008(7)
C52 0.0172(12) 0.0180(13) 0.0157(13) -0.0016(10) 0.0039(10) -0.0010(10)
C53 0.0142(12) 0.0185(13) 0.0161(13) -0.0018(10) 0.0021(10) -0.0001(10)
F53 0.0218(8) 0.0216(9) 0.0261(9) 0.0025(7) 0.0077(7) 0.0060(7)
C54 0.0218(13) 0.0171(14) 0.0154(13) 0.0023(10) -0.0040(11) -0.0028(11)
F54 0.0302(9) 0.0207(9) 0.0238(9) 0.0076(7) 0.0001(7) 0.0014(7)
C55 0.0220(14) 0.0287(16) 0.0155(13) 0.0040(11) 0.0031(11) -0.0066(12)
F55 0.0296(9) 0.0459(12) 0.0248(9) 0.0133(8) 0.0086(8) -0.0066(8)
C56 0.0154(13) 0.0346(17) 0.0209(14) -0.0011(12) 0.0055(11) -0.0015(12)
F56 0.0245(9) 0.0533(13) 0.0338(11) 0.0074(9) 0.0175(8) 0.0082(9)
C57 0.0187(13) 0.0206(14) 0.0188(13) 0.0021(11) 0.0025(11) 0.0032(11)
F57 0.0237(8) 0.0271(10) 0.0302(9) 0.0088(7) 0.0098(7) 0.0109(7)
C58 0.0164(12) 0.0208(14) 0.0135(12) 0.0001(10) 0.0047(10) 0.0002(10)
C59 0.0193(13) 0.0204(14) 0.0205(14) 0.0010(11) 0.0068(11) 0.0018(11)
F59 0.0238(8) 0.0197(9) 0.0263(9) -0.0014(7) 0.0045(7) 0.0042(7)
C60 0.0273(15) 0.0247(16) 0.0254(15) -0.0075(12) 0.0082(13) -0.0034(12)
F60 0.0367(10) 0.0264(10) 0.0401(11) -0.0157(8) 0.0083(9) -0.0049(8)
C61 0.0235(15) 0.0371(19) 0.0224(15) -0.0060(13) -0.0005(12) -0.0043(13)
F61 0.0310(10) 0.0550(14) 0.0385(12) -0.0176(10) -0.0092(9) -0.0058(10)
C62 0.0193(14) 0.0341(18) 0.0244(15) 0.0031(13) 0.0012(12) 0.0031(12)
F62 0.0260(10) 0.0509(13) 0.0373(11) -0.0009(10) -0.0100(9) 0.0121(9)
C63 0.0242(14) 0.0204(15) 0.0207(14) 0.0021(11) 0.0075(12) 0.0031(11)
F63 0.0252(9) 0.0226(9) 0.0278(9) 0.0005(7) 0.0012(7) 0.0083(7)
C64 0.0150(12) 0.0179(14) 0.0187(13) -0.0006(10) 0.0031(10) 0.0028(10)
C65 0.0153(12) 0.0223(14) 0.0198(14) -0.0002(11) 0.0043(11) 0.0004(11)
F65 0.0332(9) 0.0278(10) 0.0179(8) -0.0003(7) 0.0101(7) -0.0024(7)
C66 0.0195(13) 0.0215(15) 0.0294(16) 0.0069(12) 0.0104(12) 0.0030(11)
F66 0.0352(10) 0.0298(10) 0.0379(11) 0.0116(8) 0.0169(9) -0.0020(8)
C67 0.0190(13) 0.0156(14) 0.0375(17) -0.0018(12) 0.0049(13) 0.0000(11)
F67 0.0342(10) 0.0164(9) 0.0571(13) -0.0043(8) 0.0160(9) -0.0045(8)
C68 0.0201(14) 0.0217(15) 0.0249(15) -0.0049(12) 0.0005(12) 0.0037(11)
F68 0.0427(11) 0.0248(10) 0.0299(10) -0.0115(8) 0.0036(9) 0.0042(8)
C69 0.0203(13) 0.0202(14) 0.0180(13) 0.0027(11) 0.0046(11) 0.0048(11)
F69 0.0364(10) 0.0248(9) 0.0153(8) -0.0003(7) 0.0076(7) 0.0047(7)

loop_
_atom_type_symbol
_atom_type_description
_atom_type_scat_dispersion_real
_atom_type_scat_dispersion_imag
_atom_type_scat_source
C C 0.0033 0.0016 'International Tables Vol C Tables 4.2.6.8 and 6.1.1.4'
H H 0.0000 0.0000 'International Tables Vol C Tables 4.2.6.8 and 6.1.1.4'
B B 0.0013 0.0007 'International Tables Vol C Tables 4.2.6.8 and 6.1.1.4'
F F 0.0171 0.0103 'International Tables Vol C Tables 4.2.6.8 and 6.1.1.4'
P P 0.1023 0.0942 'International Tables Vol C Tables 4.2.6.8 and 6.1.1.4'
Re Re -1.0185 7.2310 'International Tables Vol C Tables 4.2.6.8 and 6.1.1.4'

loop_
_geom_angle_atom_site_label_1
_geom_angle_atom_site_label_2
_geom_angle_atom_site_label_3
_geom_angle
P3 Re1 P5 97.11(2)
P3 Re1 P1 91.45(2)
P5 Re1 P1 93.82(3)
P3 Re1 P4 68.75(2)
P5 Re1 P4 99.23(2)
P1 Re1 P4 157.39(2)
P3 Re1 P2 91.66(2)
P5 Re1 P2 160.62(2)
P1 Re1 P2 68.62(2)
P4 Re1 P2 100.05(2)
P3 Re1 P6 158.68(2)
P5 Re1 P6 68.07(2)
P1 Re1 P6 104.35(2)
P4 Re1 P6 97.65(2)
P2 Re1 P6 107.27(2)
C1 P1 C2 98.87(14)
C1 P1 C3 102.57(13)
C2 P1 C3 105.48(14)
C1 P1 Re1 127.88(10)
C2 P1 Re1 122.48(10)
C3 P1 Re1 95.81(9)
C10 P2 C3 105.28(13)
C10 P2 C4 99.33(12)
C3 P2 C4 104.11(13)
C10 P2 Re1 127.53(9)
C3 P2 Re1 94.91(9)
C4 P2 Re1 122.16(9)
C17 P3 C16 98.86(14)
C17 P3 C18 105.03(14)
C16 P3 C18 104.32(13)
C17 P3 Re1 127.92(10)
C16 P3 Re1 120.75(10)
C18 P3 Re1 96.84(9)
C25 P4 C19 98.53(12)
C25 P4 C18 104.97(13)
C19 P4 C18 104.84(13)
C25 P4 Re1 126.99(9)
C19 P4 Re1 122.73(9)
C18 P4 Re1 95.61(9)
C32 P5 C31 99.21(15)
C32 P5 C33 104.19(15)
C31 P5 C33 103.56(14)
C32 P5 Re1 117.81(11)
C31 P5 Re1 131.68(11)
C33 P5 Re1 96.58(9)
C33 P6 C40 104.65(13)
C33 P6 C34 104.27(13)
C40 P6 C34 97.48(12)
C33 P6 Re1 94.00(9)
C40 P6 Re1 122.35(9)
C34 P6 Re1 130.15(9)
P1 C1 H1A 109.5
P1 C1 H1B 109.5
H1A C1 H1B 109.5
P1 C1 H1C 109.5
H1A C1 H1C 109.5
H1B C1 H1C 109.5
P1 C2 H2A 109.5
P1 C2 H2B 109.5
H2A C2 H2B 109.5
P1 C2 H2C 109.5
H2A C2 H2C 109.5
H2B C2 H2C 109.5
P1 C3 P2 94.02(13)
P1 C3 H3A 112.9
P2 C3 H3A 112.9
P1 C3 H3B 112.9
P2 C3 H3B 112.9
H3A C3 H3B 110.3
C5 C4 C9 118.1(2)
C5 C4 P2 118.1(2)
C9 C4 P2 123.7(2)
C6 C5 C4 120.9(3)
C6 C5 H5A 119.6
C4 C5 H5A 119.6
C7 C6 C5 120.3(3)
C7 C6 H6A 119.9
C5 C6 H6A 119.9
C8 C7 C6 119.3(3)
C8 C7 H7A 120.3
C6 C7 H7A 120.3
C7 C8 C9 120.6(3)
C7 C8 H8A 119.7
C9 C8 H8A 119.7
C8 C9 C4 120.7(3)
C8 C9 H9A 119.7
C4 C9 H9A 119.7
C11 C10 C15 118.1(3)
C11 C10 P2 119.5(2)
C15 C10 P2 122.4(2)
C12 C11 C10 121.3(3)
C12 C11 H11A 119.3
C10 C11 H11A 119.3
C13 C12 C11 119.9(3)
C13 C12 H12A 120.0
C11 C12 H12A 120.0
C12 C13 C14 120.2(3)
C12 C13 H13A 119.9
C14 C13 H13A 119.9
C13 C14 C15 120.0(3)
C13 C14 H14A 120.0
C15 C14 H14A 120.0
C14 C15 C10 120.4(3)
C14 C15 H15A 119.8
C10 C15 H15A 119.8
P3 C16 H16A 109.5
P3 C16 H16B 109.5
H16A C16 H16B 109.5
P3 C16 H16C 109.5
H16A C16 H16C 109.5
H16B C16 H16C 109.5
P3 C17 H17A 109.5
P3 C17 H17B 109.5
H17A C17 H17B 109.5
P3 C17 H17C 109.5
H17A C17 H17C 109.5
H17B C17 H17C 109.5
P3 C18 P4 93.85(12)
P3 C18 H18A 113.0
P4 C18 H18A 113.0
P3 C18 H18B 113.0
P4 C18 H18B 113.0
H18A C18 H18B 110.4
C20 C19 C24 118.5(3)
C20 C19 P4 123.7(2)
C24 C19 P4 117.8(2)
C21 C20 C19 120.3(3)
C21 C20 H20A 119.9
C19 C20 H20A 119.9
C22 C21 C20 120.4(3)
C22 C21 H21A 119.8
C20 C21 H21A 119.8
C21 C22 C23 119.8(3)
C21 C22 H22A 120.1
C23 C22 H22A 120.1
C24 C23 C22 120.1(3)
C24 C23 H23A 119.9
C22 C23 H23A 119.9
C23 C24 C19 120.8(3)
C23 C24 H24A 119.6
C19 C24 H24A 119.6
C30 C25 C26 119.2(3)
C30 C25 P4 121.0(2)
C26 C25 P4 119.7(2)
C27 C26 C25 120.2(3)
C27 C26 H26A 119.9
C25 C26 H26A 119.9
C26 C27 C28 120.6(3)
C26 C27 H27A 119.7
C28 C27 H27A 119.7
C27 C28 C29 119.6(3)
C27 C28 H28A 120.2
C29 C28 H28A 120.2
C30 C29 C28 119.9(3)
C30 C29 H29A 120.1
C28 C29 H29A 120.1
C29 C30 C25 120.5(3)
C29 C30 H30A 119.8
C25 C30 H30A 119.8
P5 C31 H31A 109.5
P5 C31 H31B 109.5
H31A C31 H31B 109.5
P5 C31 H31C 109.5
H31A C31 H31C 109.5
H31B C31 H31C 109.5
P5 C32 H32A 109.5
P5 C32 H32B 109.5
H32A C32 H32B 109.5
P5 C32 H32C 109.5
H32A C32 H32C 109.5
H32B C32 H32C 109.5
P5 C33 P6 94.92(13)
P5 C33 H33A 112.8
P6 C33 H33A 112.8
P5 C33 H33B 112.8
P6 C33 H33B 112.8
H33A C33 H33B 110.2
C35 C34 C39 117.9(3)
C35 C34 P6 123.0(2)
C39 C34 P6 119.1(2)
C34 C35 C36 120.6(3)
C34 C35 H35A 119.7
C36 C35 H35A 119.7
C37 C36 C35 120.4(3)
C37 C36 H36A 119.8
C35 C36 H36A 119.8
C36 C37 C38 119.6(3)
C36 C37 H37A 120.2
C38 C37 H37A 120.2
C37 C38 C39 120.2(3)
C37 C38 H38A 119.9
C39 C38 H38A 119.9
C38 C39 C34 121.2(3)
C38 C39 H39A 119.4
C34 C39 H39A 119.4
C45 C40 C41 118.0(3)
C45 C40 P6 123.9(2)
C41 C40 P6 118.0(2)
C42 C41 C40 121.1(3)
C42 C41 H41A 119.5
C40 C41 H41A 119.5
C43 C42 C41 120.2(3)
C43 C42 H42A 119.9
C41 C42 H42A 119.9
C42 C43 C44 119.5(3)
C42 C43 H43A 120.3
C44 C43 H43A 120.3
C43 C44 C45 120.4(3)
C43 C44 H44A 119.8
C45 C44 H44A 119.8
C44 C45 C40 120.7(3)
C44 C45 H45A 119.7
C40 C45 H45A 119.7
C52 B1 C58 102.3(2)
C52 B1 C64 114.9(2)
C58 B1 C64 113.5(2)
C52 B1 C46 112.8(2)
C58 B1 C46 115.0(2)
C64 B1 C46 98.9(2)
C47 C46 C51 113.0(2)
C47 C46 B1 119.1(2)
C51 C46 B1 127.4(2)
F47 C47 C48 115.2(3)
F47 C47 C46 119.5(2)
C48 C47 C46 125.3(3)
F48 C48 C49 120.7(3)
F48 C48 C47 120.5(3)
C49 C48 C47 118.8(3)
F49 C49 C50 120.5(3)
F49 C49 C48 120.6(3)
C50 C49 C48 118.9(3)
F50 C50 C49 119.7(3)
F50 C50 C51 120.2(3)
C49 C50 C51 120.1(3)
F51 C51 C50 115.0(2)
F51 C51 C46 121.1(2)
C50 C51 C46 123.9(3)
C53 C52 C57 113.6(2)
C53 C52 B1 126.1(2)
C57 C52 B1 119.8(2)
F53 C53 C54 115.0(2)
F53 C53 C52 121.1(2)
C54 C53 C52 123.9(2)
F54 C54 C55 119.5(2)
F54 C54 C53 120.3(2)
C55 C54 C53 120.1(3)
F55 C55 C56 121.2(3)
F55 C55 C54 120.2(3)
C56 C55 C54 118.6(2)
F56 C56 C55 120.0(3)
F56 C56 C57 120.6(3)
C55 C56 C57 119.4(3)
F57 C57 C56 116.2(2)
F57 C57 C52 119.4(2)
C56 C57 C52 124.4(3)
C59 C58 C63 113.4(3)
C59 C58 B1 119.8(2)
C63 C58 B1 126.3(2)
F59 C59 C60 116.0(3)
F59 C59 C58 119.0(2)
C60 C59 C58 125.0(3)
F60 C60 C61 120.4(3)
F60 C60 C59 121.0(3)
C61 C60 C59 118.5(3)
F61 C61 C62 120.8(3)
F61 C61 C60 119.7(3)
C62 C61 C60 119.5(3)
F62 C62 C61 120.1(3)
F62 C62 C63 119.8(3)
C61 C62 C63 120.1(3)
F63 C63 C58 121.2(3)
F63 C63 C62 115.3(3)
C58 C63 C62 123.5(3)
C69 C64 C65 113.1(3)
C69 C64 B1 127.5(2)
C65 C64 B1 118.1(2)
F65 C65 C66 115.9(2)
F65 C65 C64 119.3(2)
C66 C65 C64 124.8(3)
F66 C66 C67 120.0(3)
F66 C66 C65 120.7(3)
C67 C66 C65 119.3(3)
F67 C67 C66 120.3(3)
F67 C67 C68 120.5(3)
C66 C67 C68 119.2(3)
F68 C68 C67 119.9(3)
F68 C68 C69 120.9(3)
C67 C68 C69 119.2(3)
F69 C69 C68 115.2(2)
F69 C69 C64 120.5(2)
C68 C69 C64 124.3(3)

loop_
_geom_bond_atom_site_label_1
_geom_bond_atom_site_label_2
_geom_bond_distance
Re1 P3 2.3683(7)
Re1 P5 2.3765(7)
Re1 P1 2.3821(7)
Re1 P4 2.4001(7)
Re1 P2 2.4056(7)
Re1 P6 2.4506(7)
P1 C1 1.825(3)
P1 C2 1.836(3)
P1 C3 1.843(3)
P2 C10 1.842(3)
P2 C3 1.847(3)
P2 C4 1.851(3)
P3 C17 1.824(3)
P3 C16 1.827(3)
P3 C18 1.840(3)
P4 C25 1.829(3)
P4 C19 1.842(3)
P4 C18 1.846(3)
P5 C32 1.819(3)
P5 C31 1.826(3)
P5 C33 1.832(3)
P6 C33 1.836(3)
P6 C40 1.837(3)
P6 C34 1.854(3)
C1 H1A 0.9800
C1 H1B 0.9800
C1 H1C 0.9800
C2 H2A 0.9800
C2 H2B 0.9800
C2 H2C 0.9800
C3 H3A 0.9900
C3 H3B 0.9900
C4 C5 1.393(4)
C4 C9 1.397(4)
C5 C6 1.389(4)
C5 H5A 0.9500
C6 C7 1.384(4)
C6 H6A 0.9500
C7 C8 1.381(5)
C7 H7A 0.9500
C8 C9 1.385(4)
C8 H8A 0.9500
C9 H9A 0.9500
C10 C11 1.390(4)
C10 C15 1.399(4)
C11 C12 1.382(4)
C11 H11A 0.9500
C12 C13 1.377(5)
C12 H12A 0.9500
C13 C14 1.376(5)
C13 H13A 0.9500
C14 C15 1.396(4)
C14 H14A 0.9500
C15 H15A 0.9500
C16 H16A 0.9800
C16 H16B 0.9800
C16 H16C 0.9800
C17 H17A 0.9800
C17 H17B 0.9800
C17 H17C 0.9800
C18 H18A 0.9900
C18 H18B 0.9900
C19 C20 1.395(4)
C19 C24 1.400(4)
C20 C21 1.393(4)
C20 H20A 0.9500
C21 C22 1.377(5)
C21 H21A 0.9500
C22 C23 1.387(5)
C22 H22A 0.9500
C23 C24 1.382(4)
C23 H23A 0.9500
C24 H24A 0.9500
C25 C30 1.388(4)
C25 C26 1.391(4)
C26 C27 1.379(4)
C26 H26A 0.9500
C27 C28 1.382(4)
C27 H27A 0.9500
C28 C29 1.389(4)
C28 H28A 0.9500
C29 C30 1.387(4)
C29 H29A 0.9500
C30 H30A 0.9500
C31 H31A 0.9800
C31 H31B 0.9800
C31 H31C 0.9800
C32 H32A 0.9800
C32 H32B 0.9800
C32 H32C 0.9800
C33 H33A 0.9900
C33 H33B 0.9900
C34 C35 1.389(4)
C34 C39 1.396(4)
C35 C36 1.402(4)
C35 H35A 0.9500
C36 C37 1.375(5)
C36 H36A 0.9500
C37 C38 1.381(5)
C37 H37A 0.9500
C38 C39 1.387(4)
C38 H38A 0.9500
C39 H39A 0.9500
C40 C45 1.393(4)
C40 C41 1.396(4)
C41 C42 1.383(4)
C41 H41A 0.9500
C42 C43 1.378(5)
C42 H42A 0.9500
C43 C44 1.385(5)
C43 H43A 0.9500
C44 C45 1.386(4)
C44 H44A 0.9500
C45 H45A 0.9500
B1 C52 1.647(4)
B1 C58 1.653(4)
B1 C64 1.657(4)
B1 C46 1.665(4)
C46 C47 1.388(4)
C46 C51 1.391(4)
C47 F47 1.356(3)
C47 C48 1.382(4)
C48 F48 1.341(3)
C48 C49 1.379(4)
C49 F49 1.340(3)
C49 C50 1.372(4)
C50 F50 1.347(3)
C50 C51 1.386(4)
C51 F51 1.355(3)
C52 C53 1.383(4)
C52 C57 1.390(4)
C53 F53 1.350(3)
C53 C54 1.382(4)
C54 F54 1.347(3)
C54 C55 1.379(4)
C55 F55 1.339(3)
C55 C56 1.376(4)
C56 F56 1.339(3)
C56 C57 1.384(4)
C57 F57 1.351(3)
C58 C59 1.388(4)
C58 C63 1.389(4)
C59 F59 1.352(3)
C59 C60 1.383(4)
C60 F60 1.341(3)
C60 C61 1.381(4)
C61 F61 1.347(3)
C61 C62 1.359(5)
C62 F62 1.342(3)
C62 C63 1.391(4)
C63 F63 1.352(3)
C64 C69 1.387(4)
C64 C65 1.391(4)
C65 F65 1.352(3)
C65 C66 1.376(4)
C66 F66 1.342(3)
C66 C67 1.372(4)
C67 F67 1.346(3)
C67 C68 1.377(4)
C68 F68 1.341(3)
C68 C69 1.386(4)
C69 F69 1.352(3)

loop_
_geom_torsion_atom_site_label_1
_geom_torsion_atom_site_label_2
_geom_torsion_atom_site_label_3
_geom_torsion_atom_site_label_4
_geom_torsion
Re1 P1 C3 P2 21.55(10)
Re1 P3 C18 P4 -18.66(10)
Re1 P5 C33 P6 -21.61(12)
